data_7016443
loop_
_publ_author_name
'Vasilescu, I. M.'
'Baldwin, D. S.'
'Bourne, D. J.'
'Clegg, J. K.'
'Li, F.'
'Lindoy, L. F.'
'Meehan, G. V.'

_publ_section_title
;
 Interaction of Co(ii), Ni(ii) and Cu(ii) with dibenzo-substituted
 macrocyclic ligands incorporating both symmetrically and
 unsymmetrically arranged N, O and S donors.
;
_journal_issue 34
_journal_name_full 'Dalton transactions (Cambridge, England : 2003)'
_journal_page_first 8675
_journal_page_last 8684
_journal_paper_doi 10.1039/c1dt10523j
_journal_volume 40
_journal_year 2011
_chemical_formula_moiety 'C20 H27 N3 O S'
_chemical_formula_sum 'C20 H27 N3 O S'
_chemical_formula_weight 357.51
_chemical_name_systematic
;
?
;
_space_group_IT_number 2
_symmetry_cell_setting triclinic
_symmetry_Int_Tables_number 2
_symmetry_space_group_name_Hall '-P 1'
_symmetry_space_group_name_H-M 'P -1'
_atom_sites_solution_hydrogens geom
_atom_sites_solution_primary direct
_atom_sites_solution_secondary difmap
_audit_creation_method SHELXL-97
_cell_angle_alpha 116.367(8)
_cell_angle_beta 110.079(9)
_cell_angle_gamma 94.316(6)
_cell_formula_units_Z 2
_cell_length_a 8.9772(8)
_cell_length_b 11.2223(8)
_cell_length_c 11.6609(15)
_cell_measurement_reflns_used 1324
_cell_measurement_temperature 150(2)
_cell_measurement_theta_max 32.68
_cell_measurement_theta_min 2.80
_cell_volume 951.7(2)
_computing_cell_refinement 'SAINT (Bruker-Nonius, 2003)'
_computing_data_collection 'APEX (Bruker-Nonius, 2003)'
_computing_data_reduction 'SAINT (Bruker-Nonius, 2003), XPREP (Bruker-Nonius, 2003)'
_computing_molecular_graphics
;ORTEP-3 (Farrugia, 1997)
WINGX-32 (Farrugia, 1999)
;
_computing_publication_material 'enCIFer 1.1 (CCDC, 2005)'
_computing_structure_refinement 'SHELXL-97 (Sheldrick, 1997)'
_computing_structure_solution 'SIR97 (Altomare, et. al. 1997)'
_diffrn_ambient_temperature 150(2)
_diffrn_measured_fraction_theta_full 0.989
_diffrn_measured_fraction_theta_max 0.989
_diffrn_measurement_device_type APEXII-FR591
_diffrn_measurement_method \w+\f
_diffrn_radiation_monochromator graphite
_diffrn_radiation_source 'rotating anode'
_diffrn_radiation_type MoK\a
_diffrn_radiation_wavelength 0.71073
_diffrn_reflns_av_R_equivalents 0.0720
_diffrn_reflns_av_sigmaI/netI 0.0579
_diffrn_reflns_limit_h_max 13
_diffrn_reflns_limit_h_min -13
_diffrn_reflns_limit_k_max 17
_diffrn_reflns_limit_k_min -17
_diffrn_reflns_limit_l_max 17
_diffrn_reflns_limit_l_min -17
_diffrn_reflns_number 45310
_diffrn_reflns_theta_full 33.16
_diffrn_reflns_theta_max 33.16
_diffrn_reflns_theta_min 2.10
_diffrn_standards_decay_% 0
_diffrn_standards_interval_count 0
_diffrn_standards_interval_time 0
_diffrn_standards_number 0
_exptl_absorpt_coefficient_mu 0.183
_exptl_absorpt_correction_T_max 0.980
_exptl_absorpt_correction_T_min 0.826
_exptl_absorpt_correction_type multi-scan
_exptl_absorpt_process_details 'SADABS (Sheldrick, 2003)'
_exptl_crystal_colour colourless
_exptl_crystal_density_diffrn 1.248
_exptl_crystal_density_method 'not measured'
_exptl_crystal_description shard
_exptl_crystal_F_000 384
_exptl_crystal_size_max 0.280
_exptl_crystal_size_mid 0.120
_exptl_crystal_size_min 0.110
_refine_diff_density_max 0.489
_refine_diff_density_min -0.375
_refine_diff_density_rms 0.068
_refine_ls_extinction_method none
_refine_ls_goodness_of_fit_ref 1.054
_refine_ls_hydrogen_treatment mixed
_refine_ls_matrix_type full
_refine_ls_number_parameters 235
_refine_ls_number_reflns 7186
_refine_ls_number_restraints 0
_refine_ls_restrained_S_all 1.054
_refine_ls_R_factor_all 0.0733
_refine_ls_R_factor_gt 0.0539
_refine_ls_shift/su_max 0.001
_refine_ls_shift/su_mean 0.000
_refine_ls_structure_factor_coef Fsqd
_refine_ls_weighting_details 'calc w=1/[\s^2^(Fo^2^)+(0.0466P)^2^+0.3262P] where P=(Fo^2^+2Fc^2^)/3'
_refine_ls_weighting_scheme calc
_refine_ls_wR_factor_gt 0.1143
_refine_ls_wR_factor_ref 0.1234
_reflns_number_gt 5719
_reflns_number_total 7186
_reflns_threshold_expression >2sigma(I)
_cod_data_source_file c1dt10523j.txt
_cod_data_source_block lj207sad
_cod_original_cell_volume 951.70(20)
_cod_original_sg_symbol_H-M P-1
_cod_database_code 7016443

loop_
_symmetry_equiv_pos_as_xyz
'x, y, z'
'-x, -y, -z'

loop_
_atom_site_label
_atom_site_type_symbol
_atom_site_fract_x
_atom_site_fract_y
_atom_site_fract_z
_atom_site_U_iso_or_equiv
_atom_site_adp_type
_atom_site_occupancy
_atom_site_symmetry_multiplicity
_atom_site_calc_flag
_atom_site_refinement_flags
C1 C 1.06227(15) -0.11286(12) 0.81645(12) 0.0161(2) Uani 1 1 d .
C2 C 0.96122(15) -0.24710(12) 0.70518(12) 0.0178(2) Uani 1 1 d .
C3 C 1.02921(16) -0.35854(13) 0.67894(13) 0.0218(2) Uani 1 1 d .
H3 H 0.9620 -0.4479 0.6038 0.026 Uiso 1 1 calc R
C4 C 1.19318(17) -0.34323(13) 0.75961(14) 0.0238(3) Uani 1 1 d .
H4 H 1.2371 -0.4208 0.7399 0.029 Uiso 1 1 calc R
C5 C 1.29101(16) -0.21230(13) 0.86930(13) 0.0214(2) Uani 1 1 d .
H5 H 1.4026 -0.2006 0.9255 0.026 Uiso 1 1 calc R
C6 C 1.22742(15) -0.09785(12) 0.89786(12) 0.0185(2) Uani 1 1 d .
H6 H 1.2962 -0.0090 0.9729 0.022 Uiso 1 1 calc R
C7 C 0.78046(16) -0.26808(13) 0.62025(13) 0.0221(2) Uani 1 1 d .
H7A H 0.7324 -0.3652 0.5423 0.027 Uiso 1 1 calc R
H7B H 0.7220 -0.2517 0.6818 0.027 Uiso 1 1 calc R
C8 C 0.79606(17) -0.21607(14) 0.44120(14) 0.0251(3) Uani 1 1 d .
H8A H 0.7277 -0.3103 0.3643 0.030 Uiso 1 1 calc R
H8B H 0.9132 -0.2168 0.4704 0.030 Uiso 1 1 calc R
C9 C 0.76695(17) -0.11473(15) 0.38868(14) 0.0259(3) Uani 1 1 d .
H9A H 0.8384 -0.0209 0.4637 0.031 Uiso 1 1 calc R
H9B H 0.7929 -0.1423 0.3060 0.031 Uiso 1 1 calc R
C10 C 0.54220(18) -0.04874(15) 0.27060(13) 0.0270(3) Uani 1 1 d .
H10A H 0.4222 -0.0610 0.2418 0.032 Uiso 1 1 calc R
H10B H 0.5602 -0.0942 0.1837 0.032 Uiso 1 1 calc R
C11 C 0.62798(17) 0.10458(14) 0.35034(14) 0.0260(3) Uani 1 1 d .
H11A H 0.7466 0.1175 0.3717 0.031 Uiso 1 1 calc R
H11B H 0.5809 0.1449 0.2903 0.031 Uiso 1 1 calc R
C12 C 0.71885(16) 0.31763(13) 0.57386(14) 0.0231(3) Uani 1 1 d .
H12A H 0.6898 0.3716 0.5255 0.028 Uiso 1 1 calc R
H12B H 0.8339 0.3139 0.5910 0.028 Uiso 1 1 calc R
C13 C 0.70689(15) 0.38923(12) 0.71324(14) 0.0211(2) Uani 1 1 d .
C14 C 0.78665(15) 0.36095(12) 0.82230(13) 0.0185(2) Uani 1 1 d .
C15 C 0.76942(16) 0.42706(13) 0.94918(14) 0.0225(2) Uani 1 1 d .
H15 H 0.8233 0.4084 1.0227 0.027 Uiso 1 1 calc R
C16 C 0.67359(17) 0.52008(14) 0.96790(16) 0.0294(3) Uani 1 1 d .
H16 H 0.6618 0.5640 1.0539 0.035 Uiso 1 1 calc R
C17 C 0.59554(17) 0.54903(14) 0.86226(17) 0.0334(3) Uani 1 1 d .
H17 H 0.5305 0.6127 0.8755 0.040 Uiso 1 1 calc R
C18 C 0.61313(17) 0.48400(14) 0.73626(16) 0.0296(3) Uani 1 1 d .
H18 H 0.5600 0.5047 0.6642 0.035 Uiso 1 1 calc R
C19 C 0.98795(15) 0.23927(12) 0.95590(12) 0.0176(2) Uani 1 1 d .
H19A H 1.0557 0.3330 1.0343 0.021 Uiso 1 1 calc R
H19B H 0.8963 0.2119 0.9757 0.021 Uiso 1 1 calc R
C20 C 1.09291(15) 0.13768(12) 0.94580(12) 0.0179(2) Uani 1 1 d .
H20A H 1.1784 0.1604 0.9177 0.022 Uiso 1 1 calc R
H20B H 1.1491 0.1459 1.0394 0.022 Uiso 1 1 calc R
N1 N 0.75347(14) -0.17647(11) 0.56088(11) 0.0196(2) Uani 1 1 d .
H1N H 0.629(2) 0.1288(17) 0.5248(18) 0.029 Uiso 1 1 d .
N2 N 0.60882(13) 0.17661(11) 0.48219(11) 0.0205(2) Uani 1 1 d .
H2N H 0.648(2) -0.1755(17) 0.5338(18) 0.031 Uiso 1 1 d .
N3 N 0.99198(13) -0.00317(10) 0.84323(11) 0.0186(2) Uani 1 1 d .
H3N H 0.911(2) -0.0138(17) 0.7701(18) 0.028 Uiso 1 1 d .
O1 O 0.59785(11) -0.11563(10) 0.35034(9) 0.02342(19) Uani 1 1 d .
S1 S 0.90584(4) 0.24073(3) 0.79086(3) 0.02002(8) Uani 1 1 d .

loop_
_atom_site_aniso_label
_atom_site_aniso_U_11
_atom_site_aniso_U_22
_atom_site_aniso_U_33
_atom_site_aniso_U_23
_atom_site_aniso_U_13
_atom_site_aniso_U_12
C1 0.0190(6) 0.0157(5) 0.0154(5) 0.0092(4) 0.0072(4) 0.0056(4)
C2 0.0188(6) 0.0163(5) 0.0177(5) 0.0092(4) 0.0062(4) 0.0042(4)
C3 0.0269(7) 0.0154(5) 0.0213(5) 0.0083(5) 0.0095(5) 0.0057(5)
C4 0.0300(7) 0.0210(6) 0.0257(6) 0.0133(5) 0.0137(5) 0.0143(5)
C5 0.0206(6) 0.0268(6) 0.0203(5) 0.0142(5) 0.0083(5) 0.0108(5)
C6 0.0192(6) 0.0189(5) 0.0169(5) 0.0095(4) 0.0065(4) 0.0054(4)
C7 0.0192(6) 0.0187(6) 0.0235(6) 0.0099(5) 0.0052(5) 0.0024(5)
C8 0.0245(7) 0.0267(6) 0.0227(6) 0.0110(5) 0.0100(5) 0.0097(5)
C9 0.0220(6) 0.0327(7) 0.0273(6) 0.0169(6) 0.0121(5) 0.0084(5)
C10 0.0276(7) 0.0340(7) 0.0170(5) 0.0141(5) 0.0053(5) 0.0079(6)
C11 0.0288(7) 0.0338(7) 0.0234(6) 0.0196(6) 0.0125(5) 0.0085(6)
C12 0.0205(6) 0.0241(6) 0.0262(6) 0.0173(5) 0.0059(5) 0.0023(5)
C13 0.0158(6) 0.0159(5) 0.0275(6) 0.0117(5) 0.0043(5) 0.0012(4)
C14 0.0164(6) 0.0139(5) 0.0241(5) 0.0094(5) 0.0075(5) 0.0037(4)
C15 0.0220(6) 0.0180(6) 0.0271(6) 0.0094(5) 0.0126(5) 0.0058(5)
C16 0.0211(7) 0.0202(6) 0.0378(7) 0.0057(6) 0.0147(6) 0.0052(5)
C17 0.0190(7) 0.0191(6) 0.0469(9) 0.0084(6) 0.0081(6) 0.0084(5)
C18 0.0191(6) 0.0209(6) 0.0385(7) 0.0150(6) 0.0012(6) 0.0047(5)
C19 0.0216(6) 0.0154(5) 0.0161(5) 0.0078(4) 0.0082(4) 0.0061(4)
C20 0.0199(6) 0.0154(5) 0.0155(5) 0.0072(4) 0.0051(4) 0.0045(4)
N1 0.0171(5) 0.0205(5) 0.0182(4) 0.0091(4) 0.0049(4) 0.0065(4)
N2 0.0199(5) 0.0229(5) 0.0209(5) 0.0138(4) 0.0076(4) 0.0038(4)
N3 0.0186(5) 0.0146(5) 0.0167(4) 0.0067(4) 0.0026(4) 0.0047(4)
O1 0.0190(4) 0.0282(5) 0.0222(4) 0.0144(4) 0.0057(4) 0.0044(4)
S1 0.02601(17) 0.02013(15) 0.01803(14) 0.01092(12) 0.01067(12) 0.01208(12)

loop_
_atom_type_symbol
_atom_type_description
_atom_type_scat_dispersion_real
_atom_type_scat_dispersion_imag
_atom_type_scat_source
C C 0.0033 0.0016 'International Tables Vol C Tables 4.2.6.8 and 6.1.1.4'
H H 0.0000 0.0000 'International Tables Vol C Tables 4.2.6.8 and 6.1.1.4'
N N 0.0061 0.0033 'International Tables Vol C Tables 4.2.6.8 and 6.1.1.4'
O O 0.0106 0.0060 'International Tables Vol C Tables 4.2.6.8 and 6.1.1.4'
S S 0.1246 0.1234 'International Tables Vol C Tables 4.2.6.8 and 6.1.1.4'

loop_
_geom_angle_atom_site_label_1
_geom_angle_atom_site_label_2
_geom_angle_atom_site_label_3
_geom_angle
N3 C1 C6 122.79(11)
N3 C1 C2 118.46(11)
C6 C1 C2 118.71(11)
C3 C2 C1 119.10(11)
C3 C2 C7 120.79(11)
C1 C2 C7 120.08(10)
C2 C3 C4 122.04(12)
C2 C3 H3 119.0
C4 C3 H3 119.0
C5 C4 C3 118.74(11)
C5 C4 H4 120.6
C3 C4 H4 120.6
C4 C5 C6 120.81(11)
C4 C5 H5 119.6
C6 C5 H5 119.6
C5 C6 C1 120.59(11)
C5 C6 H6 119.7
C1 C6 H6 119.7
N1 C7 C2 113.02(10)
N1 C7 H7A 109.0
C2 C7 H7A 109.0
N1 C7 H7B 109.0
C2 C7 H7B 109.0
H7A C7 H7B 107.8
N1 C8 C9 109.76(11)
N1 C8 H8A 109.7
C9 C8 H8A 109.7
N1 C8 H8B 109.7
C9 C8 H8B 109.7
H8A C8 H8B 108.2
O1 C9 C8 107.61(10)
O1 C9 H9A 110.2
C8 C9 H9A 110.2
O1 C9 H9B 110.2
C8 C9 H9B 110.2
H9A C9 H9B 108.5
O1 C10 C11 113.66(10)
O1 C10 H10A 108.8
C11 C10 H10A 108.8
O1 C10 H10B 108.8
C11 C10 H10B 108.8
H10A C10 H10B 107.7
N2 C11 C10 111.16(10)
N2 C11 H11A 109.4
C10 C11 H11A 109.4
N2 C11 H11B 109.4
C10 C11 H11B 109.4
H11A C11 H11B 108.0
N2 C12 C13 111.74(10)
N2 C12 H12A 109.3
C13 C12 H12A 109.3
N2 C12 H12B 109.3
C13 C12 H12B 109.3
H12A C12 H12B 107.9
C18 C13 C14 118.38(12)
C18 C13 C12 120.16(12)
C14 C13 C12 121.45(11)
C15 C14 C13 119.82(11)
C15 C14 S1 122.63(9)
C13 C14 S1 117.55(10)
C16 C15 C14 120.21(13)
C16 C15 H15 119.9
C14 C15 H15 119.9
C17 C16 C15 120.51(14)
C17 C16 H16 119.7
C15 C16 H16 119.7
C16 C17 C18 119.42(13)
C16 C17 H17 120.3
C18 C17 H17 120.3
C17 C18 C13 121.66(13)
C17 C18 H18 119.2
C13 C18 H18 119.2
C20 C19 S1 109.67(8)
C20 C19 H19A 109.7
S1 C19 H19A 109.7
C20 C19 H19B 109.7
S1 C19 H19B 109.7
H19A C19 H19B 108.2
N3 C20 C19 110.79(10)
N3 C20 H20A 109.5
C19 C20 H20A 109.5
N3 C20 H20B 109.5
C19 C20 H20B 109.5
H20A C20 H20B 108.1
C8 N1 C7 113.52(10)
C8 N1 H2N 109.0(11)
C7 N1 H2N 109.2(11)
C11 N2 C12 111.54(10)
C11 N2 H1N 108.5(11)
C12 N2 H1N 110.7(11)
C1 N3 C20 120.67(10)
C1 N3 H3N 113.9(11)
C20 N3 H3N 116.0(11)
C9 O1 C10 114.26(10)
C14 S1 C19 102.86(6)

loop_
_geom_bond_atom_site_label_1
_geom_bond_atom_site_label_2
_geom_bond_distance
C1 N3 1.3863(15)
C1 C6 1.4077(17)
C1 C2 1.4233(17)
C2 C3 1.3905(17)
C2 C7 1.5170(17)
C3 C4 1.3960(19)
C3 H3 0.9500
C4 C5 1.3897(19)
C4 H4 0.9500
C5 C6 1.3955(17)
C5 H5 0.9500
C6 H6 0.9500
C7 N1 1.4662(15)
C7 H7A 0.9900
C7 H7B 0.9900
C8 N1 1.4602(16)
C8 C9 1.5134(19)
C8 H8A 0.9900
C8 H8B 0.9900
C9 O1 1.4255(16)
C9 H9A 0.9900
C9 H9B 0.9900
C10 O1 1.4265(15)
C10 C11 1.519(2)
C10 H10A 0.9900
C10 H10B 0.9900
C11 N2 1.4648(16)
C11 H11A 0.9900
C11 H11B 0.9900
C12 N2 1.4696(17)
C12 C13 1.5072(19)
C12 H12A 0.9900
C12 H12B 0.9900
C13 C18 1.3956(18)
C13 C14 1.4136(17)
C14 C15 1.4009(17)
C14 S1 1.7739(12)
C15 C16 1.3925(18)
C15 H15 0.9500
C16 C17 1.382(2)
C16 H16 0.9500
C17 C18 1.393(2)
C17 H17 0.9500
C18 H18 0.9500
C19 C20 1.5233(16)
C19 S1 1.8174(11)
C19 H19A 0.9900
C19 H19B 0.9900
C20 N3 1.4529(15)
C20 H20A 0.9900
C20 H20B 0.9900
N1 H2N 0.889(18)
N2 H1N 0.870(17)
N3 H3N 0.861(17)

loop_
_geom_hbond_atom_site_label_D
_geom_hbond_atom_site_label_H
_geom_hbond_atom_site_label_A
_geom_hbond_distance_DH
_geom_hbond_distance_HA
_geom_hbond_distance_DA
_geom_hbond_angle_DHA
_geom_hbond_site_symmetry_A
N2 H1N O1 0.870(17) 2.506(16) 2.9151(15) 109.6(13) .
N2 H1N S1 0.870(17) 2.857(17) 3.3770(12) 120.0(13) .
N1 H2N N2 0.889(18) 2.250(18) 3.1156(16) 164.4(15) 2_656
N3 H3N N1 0.861(17) 2.138(17) 2.8377(16) 138.1(14) .
N3 H3N S1 0.861(17) 2.763(16) 3.1530(10) 109.2(12) .

loop_
_geom_torsion_atom_site_label_1
_geom_torsion_atom_site_label_2
_geom_torsion_atom_site_label_3
_geom_torsion_atom_site_label_4
_geom_torsion
N3 C1 C2 C3 -178.73(10)
C6 C1 C2 C3 -1.03(16)
N3 C1 C2 C7 -0.83(16)
C6 C1 C2 C7 176.87(10)
C1 C2 C3 C4 0.87(18)
C7 C2 C3 C4 -177.01(11)
C2 C3 C4 C5 -0.09(19)
C3 C4 C5 C6 -0.53(18)
C4 C5 C6 C1 0.34(17)
N3 C1 C6 C5 178.03(10)
C2 C1 C6 C5 0.44(16)
C3 C2 C7 N1 -128.75(12)
C1 C2 C7 N1 53.39(15)
N1 C8 C9 O1 -58.40(14)
O1 C10 C11 N2 -57.10(15)
N2 C12 C13 C18 -100.57(13)
N2 C12 C13 C14 78.22(14)
C18 C13 C14 C15 0.37(18)
C12 C13 C14 C15 -178.45(11)
C18 C13 C14 S1 -179.73(9)
C12 C13 C14 S1 1.46(15)
C13 C14 C15 C16 0.22(18)
S1 C14 C15 C16 -179.67(10)
C14 C15 C16 C17 -0.5(2)
C15 C16 C17 C18 0.2(2)
C16 C17 C18 C13 0.5(2)
C14 C13 C18 C17 -0.71(19)
C12 C13 C18 C17 178.12(12)
S1 C19 C20 N3 -66.44(11)
C9 C8 N1 C7 -179.08(10)
C2 C7 N1 C8 73.99(13)
C10 C11 N2 C12 168.03(11)
C13 C12 N2 C11 -176.63(10)
C6 C1 N3 C20 8.63(16)
C2 C1 N3 C20 -173.78(10)
C19 C20 N3 C1 179.78(10)
C8 C9 O1 C10 -167.04(10)
C11 C10 O1 C9 -63.26(15)
C15 C14 S1 C19 -1.50(12)
C13 C14 S1 C19 178.60(9)
C20 C19 S1 C14 179.09(8)
